data_2013546
loop_
_publ_author_name
'Natalya Fridman'
'Moshe Kapon'
'Menahem Kaftory'

_publ_section_title
;
 Derivatives of 2,4-dimethoxy-1,3,5-triazine
;
_journal_issue 12
_journal_name_full 'Acta Crystallographica Section C'
_journal_page_first o687
_journal_page_last o689
_journal_paper_doi 10.1107/S0108270103024570
_journal_volume 59
_journal_year 2003
_chemical_formula_iupac 'C18 H15 N3 O4'
_chemical_formula_moiety 'C18 H15 N3 O4'
_chemical_formula_sum 'C18 H15 N3 O4'
_chemical_formula_weight 337.33
_chemical_name_systematic
;
4-(4,6-Dimethoxy-1,3,5-triazin-2-yloxy)phenyl phenyl ketone
;
_space_group_IT_number 15
_symmetry_cell_setting monoclinic
_symmetry_space_group_name_Hall '-C 2yc'
_symmetry_space_group_name_H-M 'C 1 2/c 1'
_atom_sites_solution_hydrogens geom
_atom_sites_solution_primary direct
_atom_sites_solution_secondary difmap
_audit_creation_method SHELXL-97
_cell_angle_alpha 90.00
_cell_angle_beta 111.56(2)
_cell_angle_gamma 90.00
_cell_formula_units_Z 16
_cell_length_a 32.610(6)
_cell_length_b 13.757(3)
_cell_length_c 15.904(3)
_cell_measurement_reflns_used 11206
_cell_measurement_temperature 293(2)
_cell_measurement_theta_max 25.05
_cell_measurement_theta_min 1.34
_cell_volume 6636(2)
_computing_cell_refinement 'Denzo--SMN (Otwinowski & Minor, 1997)'
_computing_data_collection 'Collect (Nonius, 2000)'
_computing_data_reduction Denzo--SMN
_computing_molecular_graphics 'Ortep-3 for Windows (Farrugia, 1997)'
_computing_structure_refinement 'SHELXL97 (Sheldrick, 1997)'
_computing_structure_solution 'SHELXS97 (Sheldrick, 1997)'
_diffrn_ambient_temperature 293(2)
_diffrn_detector_area_resol_mean 95
_diffrn_measured_fraction_theta_full 0.998
_diffrn_measured_fraction_theta_max 0.998
_diffrn_measurement_device_type 'Nnius KappaCCD'
_diffrn_measurement_method '\f scan'
_diffrn_radiation_monochromator graphite
_diffrn_radiation_source 'fine-focus sealed tube'
_diffrn_radiation_type MoK\a
_diffrn_radiation_wavelength 0.71073
_diffrn_reflns_av_R_equivalents 0.0282
_diffrn_reflns_av_sigmaI/netI 0.0637
_diffrn_reflns_limit_h_max 38
_diffrn_reflns_limit_h_min -38
_diffrn_reflns_limit_k_max 15
_diffrn_reflns_limit_k_min -16
_diffrn_reflns_limit_l_max 18
_diffrn_reflns_limit_l_min -18
_diffrn_reflns_number 11206
_diffrn_reflns_theta_full 25.05
_diffrn_reflns_theta_max 25.05
_diffrn_reflns_theta_min 1.34
_diffrn_standards_number none
_exptl_absorpt_coefficient_mu 0.098
_exptl_absorpt_correction_type none
_exptl_absorpt_process_details none
_exptl_crystal_colour colorless
_exptl_crystal_density_diffrn 1.351
_exptl_crystal_density_method 'not measured'
_exptl_crystal_description prism
_exptl_crystal_F_000 2816
_exptl_crystal_size_max 0.60
_exptl_crystal_size_mid 0.30
_exptl_crystal_size_min 0.27
_refine_diff_density_max 0.173
_refine_diff_density_min -0.140
_refine_ls_extinction_coef 0.0043(3)
_refine_ls_extinction_expression Fc^*^=kFc[1+0.001xFc^2^\l^3^/sin(2\q)]^-1/4^
_refine_ls_extinction_method SHELXL97
_refine_ls_goodness_of_fit_ref 0.854
_refine_ls_hydrogen_treatment constr
_refine_ls_matrix_type full
_refine_ls_number_parameters 456
_refine_ls_number_reflns 5860
_refine_ls_number_restraints 0
_refine_ls_restrained_S_all 0.854
_refine_ls_R_factor_all 0.0810
_refine_ls_R_factor_gt 0.0385
_refine_ls_shift/su_max 0.001
_refine_ls_shift/su_mean 0.000
_refine_ls_structure_factor_coef Fsqd
_refine_ls_weighting_details 'calc w=1/[\s^2^(Fo^2^)+(0.0566P)^2^] where P=(Fo^2^+2Fc^2^)/3'
_refine_ls_weighting_scheme calc
_refine_ls_wR_factor_gt 0.0928
_refine_ls_wR_factor_ref 0.1000
_reflns_number_gt 3022
_reflns_number_total 5860
_reflns_threshold_expression I>2\s(I)
_cod_data_source_file av1155.cif
_cod_data_source_block III
_cod_original_sg_symbol_H-M 'C 2/c'
_cod_database_code 2013546
_cod_database_fobs_code 2013546

loop_
_symmetry_equiv_pos_as_xyz
'x, y, z'
'-x, y, -z+1/2'
'x+1/2, y+1/2, z'
'-x+1/2, y+1/2, -z+1/2'
'-x, -y, -z'
'x, -y, z-1/2'
'-x+1/2, -y+1/2, -z'
'x+1/2, -y+1/2, z-1/2'

loop_
_atom_site_label
_atom_site_fract_x
_atom_site_fract_y
_atom_site_fract_z
_atom_site_U_iso_or_equiv
_atom_site_adp_type
_atom_site_calc_flag
_atom_site_refinement_flags
_atom_site_occupancy
_atom_site_disorder_assembly
_atom_site_disorder_group
_atom_site_type_symbol
O1A 0.66170(4) -0.00892(9) 0.48751(8) 0.0622(3) Uani d . 1 . . O
O2A 0.66417(4) -0.26587(8) 0.66506(8) 0.0688(4) Uani d . 1 . . O
O3A 0.67589(4) 0.03023(8) 0.78378(8) 0.0617(3) Uani d . 1 . . O
O4A 0.71875(5) 0.46717(10) 0.73537(10) 0.0909(5) Uani d . 1 . . O
N1A 0.66961(4) -0.11831(10) 0.72511(9) 0.0555(4) Uani d . 1 . . N
N2A 0.66797(4) 0.01990(10) 0.63372(9) 0.0515(4) Uani d . 1 . . N
N3A 0.66272(4) -0.13890(10) 0.57137(10) 0.0558(4) Uani d . 1 . . N
C1A 0.67122(5) -0.02454(12) 0.70984(12) 0.0510(4) Uani d . 1 . . C
C2A 0.66422(5) -0.04273(13) 0.56765(12) 0.0516(4) Uani d . 1 . . C
C3A 0.66528(5) -0.17101(12) 0.65149(13) 0.0548(5) Uani d . 1 . . C
C4A 0.66598(6) 0.09463(13) 0.47840(13) 0.0704(5) Uani d . 1 . . C
H4A1 0.6680 0.1084 0.4209 0.106 Uiso calc R 1 . . H
H4A2 0.6921 0.1174 0.5259 0.106 Uiso calc R 1 . . H
H4A3 0.6407 0.1270 0.4824 0.106 Uiso calc R 1 . . H
C5A 0.66213(8) -0.32999(14) 0.59088(14) 0.0890(7) Uani d . 1 . . C
H5A1 0.6629 -0.3964 0.6099 0.133 Uiso calc R 1 . . H
H5A2 0.6869 -0.3176 0.5735 0.133 Uiso calc R 1 . . H
H5A3 0.6353 -0.3183 0.5403 0.133 Uiso calc R 1 . . H
C6A 0.68543(6) 0.13006(12) 0.78587(11) 0.0522(4) Uani d . 1 . . C
C7A 0.71676(5) 0.16633(13) 0.75524(12) 0.0569(5) Uani d . 1 . . C
H7A 0.7322 0.1252 0.7310 0.068 Uiso calc R 1 . . H
C8A 0.72465(5) 0.26472(13) 0.76128(12) 0.0558(5) Uani d . 1 . . C
H8A 0.7448 0.2905 0.7384 0.067 Uiso calc R 1 . . H
C9A 0.70326(5) 0.32649(12) 0.80074(11) 0.0515(4) Uani d . 1 . . C
C10A 0.67356(6) 0.28721(13) 0.83508(12) 0.0594(5) Uani d . 1 . . C
H10A 0.6599 0.3273 0.8640 0.071 Uiso calc R 1 . . H
C11A 0.66397(6) 0.18858(13) 0.82684(12) 0.0608(5) Uani d . 1 . . C
H11A 0.6435 0.1625 0.8486 0.073 Uiso calc R 1 . . H
C12A 0.71147(6) 0.43276(13) 0.79954(12) 0.0590(5) Uani d . 1 . . C
C13A 0.71174(5) 0.49715(12) 0.87423(11) 0.0509(4) Uani d . 1 . . C
C14A 0.72609(6) 0.46591(14) 0.96302(12) 0.0616(5) Uani d . 1 . . C
H14A 0.7337 0.4010 0.9766 0.074 Uiso calc R 1 . . H
C15A 0.72921(6) 0.53018(17) 1.03173(13) 0.0747(6) Uani d . 1 . . C
H15A 0.7391 0.5086 1.0913 0.090 Uiso calc R 1 . . H
C16A 0.71780(7) 0.62593(18) 1.01218(17) 0.0830(7) Uani d . 1 . . C
H16A 0.7199 0.6691 1.0586 0.100 Uiso calc R 1 . . H
C17A 0.70325(7) 0.65818(15) 0.92412(17) 0.0796(6) Uani d . 1 . . C
H17A 0.6953 0.7229 0.9109 0.096 Uiso calc R 1 . . H
C18A 0.70051(6) 0.59436(13) 0.85565(13) 0.0634(5) Uani d . 1 . . C
H18A 0.6910 0.6165 0.7963 0.076 Uiso calc R 1 . . H
O1B 0.55405(5) -0.13085(12) 0.68846(11) 0.0931(5) Uani d . 1 . . O
O2B 0.55174(4) -0.07859(11) 0.40614(10) 0.0838(4) Uani d . 1 . . O
O3B 0.56970(4) 0.17284(11) 0.60023(9) 0.0799(4) Uani d . 1 . . O
O4B 0.60214(7) 0.55525(13) 0.41719(12) 0.1350(7) Uani d . 1 . . O
N1B 0.56012(5) 0.04895(12) 0.49707(11) 0.0664(4) Uani d . 1 . . N
N2B 0.56129(5) 0.02472(13) 0.64632(11) 0.0712(5) Uani d . 1 . . N
N3B 0.55230(5) -0.11068(12) 0.54833(13) 0.0729(5) Uani d . 1 . . N
C1B 0.56320(6) 0.07807(15) 0.57829(15) 0.0662(5) Uani d . 1 . . C
C2B 0.55604(6) -0.06808(17) 0.62653(15) 0.0706(6) Uani d . 1 . . C
C3B 0.55467(6) -0.04791(17) 0.48776(14) 0.0664(5) Uani d . 1 . . C
C4B 0.56141(9) -0.0920(2) 0.77716(16) 0.1177(9) Uani d . 1 . . C
H4B1 0.5552 -0.1413 0.8137 0.177 Uiso calc R 1 . . H
H4B2 0.5423 -0.0374 0.7718 0.177 Uiso calc R 1 . . H
H4B3 0.5916 -0.0717 0.8050 0.177 Uiso calc R 1 . . H
C5B 0.54694(8) -0.18171(16) 0.38823(17) 0.1075(8) Uani d . 1 . . C
H5B1 0.5463 -0.1943 0.3284 0.161 Uiso calc R 1 . . H
H5B2 0.5199 -0.2039 0.3929 0.161 Uiso calc R 1 . . H
H5B3 0.5714 -0.2155 0.4315 0.161 Uiso calc R 1 . . H
C6B 0.57394(6) 0.24221(14) 0.53968(13) 0.0645(5) Uani d . 1 . . C
C7B 0.61082(6) 0.30019(16) 0.57181(14) 0.0751(6) Uani d . 1 . . C
H7B 0.6327 0.2876 0.6278 0.090 Uiso calc R 1 . . H
C8B 0.61496(6) 0.37705(16) 0.52025(15) 0.0769(6) Uani d . 1 . . C
H8B 0.6391 0.4184 0.5428 0.092 Uiso calc R 1 . . H
C9B 0.58334(6) 0.39355(14) 0.43455(13) 0.0677(5) Uani d . 1 . . C
C10B 0.54651(6) 0.33326(14) 0.40403(13) 0.0688(5) Uani d . 1 . . C
H10B 0.5251 0.3436 0.3470 0.083 Uiso calc R 1 . . H
C11B 0.54131(6) 0.25847(14) 0.45697(13) 0.0676(5) Uani d . 1 . . C
H11B 0.5162 0.2198 0.4370 0.081 Uiso calc R 1 . . H
C12B 0.58723(7) 0.47854(16) 0.38038(16) 0.0841(6) Uani d . 1 . . C
C13B 0.57322(7) 0.46914(17) 0.28112(16) 0.0784(6) Uani d . 1 . . C
C14B 0.57830(6) 0.38307(19) 0.24151(15) 0.0825(6) Uani d . 1 . . C
H14B 0.5891 0.3286 0.2775 0.099 Uiso calc R 1 . . H
C15B 0.56759(8) 0.3766(2) 0.14892(18) 0.0994(8) Uani d . 1 . . C
H15B 0.5718 0.3186 0.1231 0.119 Uiso calc R 1 . . H
C16B 0.55100(9) 0.4551(3) 0.0964(2) 0.1204(11) Uani d . 1 . . C
H16B 0.5437 0.4509 0.0342 0.145 Uiso calc R 1 . . H
C17B 0.54477(10) 0.5411(3) 0.1340(2) 0.1269(11) Uani d . 1 . . C
H17B 0.5327 0.5942 0.0970 0.152 Uiso calc R 1 . . H
C18B 0.55641(8) 0.5493(2) 0.2270(2) 0.1060(8) Uani d . 1 . . C
H18B 0.5529 0.6081 0.2525 0.127 Uiso calc R 1 . . H

loop_
_atom_site_aniso_label
_atom_site_aniso_U_11
_atom_site_aniso_U_22
_atom_site_aniso_U_33
_atom_site_aniso_U_12
_atom_site_aniso_U_13
_atom_site_aniso_U_23
O1A 0.0828(8) 0.0524(8) 0.0551(8) -0.0039(6) 0.0297(6) -0.0017(6)
O2A 0.0955(9) 0.0385(8) 0.0681(8) -0.0054(6) 0.0248(7) -0.0048(6)
O3A 0.0912(9) 0.0428(8) 0.0536(7) -0.0048(6) 0.0295(6) -0.0043(6)
O4A 0.1656(14) 0.0581(9) 0.0744(10) -0.0166(9) 0.0741(10) -0.0043(8)
N1A 0.0719(9) 0.0386(9) 0.0546(9) -0.0043(7) 0.0216(7) -0.0027(7)
N2A 0.0623(9) 0.0423(9) 0.0485(9) -0.0012(6) 0.0186(7) -0.0012(8)
N3A 0.0676(9) 0.0418(10) 0.0566(10) -0.0031(7) 0.0213(7) -0.0050(7)
C1A 0.0559(10) 0.0461(12) 0.0494(11) -0.0029(8) 0.0175(8) -0.0063(9)
C2A 0.0524(10) 0.0488(12) 0.0522(11) -0.0010(8) 0.0177(8) -0.0024(10)
C3A 0.0568(11) 0.0387(11) 0.0646(13) -0.0037(8) 0.0171(9) -0.0022(10)
C4A 0.0928(14) 0.0538(13) 0.0700(13) -0.0027(10) 0.0364(11) 0.0080(10)
C5A 0.1300(18) 0.0461(13) 0.0825(15) -0.0051(11) 0.0293(13) -0.0171(11)
C6A 0.0677(11) 0.0376(11) 0.0489(10) -0.0032(8) 0.0186(9) -0.0032(8)
C7A 0.0574(10) 0.0535(12) 0.0613(11) -0.0007(9) 0.0235(9) -0.0124(9)
C8A 0.0584(10) 0.0539(12) 0.0572(11) -0.0091(8) 0.0238(9) -0.0080(9)
C9A 0.0653(11) 0.0437(11) 0.0472(10) -0.0039(8) 0.0227(9) -0.0039(8)
C10A 0.0816(12) 0.0467(11) 0.0599(11) -0.0008(9) 0.0376(10) -0.0066(9)
C11A 0.0808(12) 0.0495(12) 0.0641(12) -0.0078(9) 0.0408(10) -0.0051(9)
C12A 0.0814(13) 0.0500(12) 0.0517(11) -0.0072(9) 0.0316(10) -0.0031(9)
C13A 0.0636(11) 0.0426(11) 0.0510(10) -0.0066(8) 0.0263(8) -0.0025(9)
C14A 0.0744(12) 0.0551(12) 0.0579(12) -0.0060(9) 0.0274(9) -0.0045(10)
C15A 0.0827(14) 0.0865(17) 0.0569(12) -0.0132(12) 0.0282(10) -0.0162(12)
C16A 0.0901(15) 0.0821(18) 0.0897(17) -0.0196(12) 0.0483(13) -0.0388(14)
C17A 0.0954(15) 0.0520(13) 0.1028(19) -0.0019(11) 0.0497(14) -0.0186(13)
C18A 0.0738(12) 0.0510(12) 0.0690(13) -0.0001(9) 0.0305(10) 0.0012(10)
O1B 0.1097(11) 0.0902(12) 0.0804(11) -0.0197(8) 0.0361(9) 0.0111(9)
O2B 0.0975(10) 0.0831(11) 0.0709(10) -0.0008(8) 0.0310(8) -0.0116(8)
O3B 0.1047(10) 0.0693(10) 0.0629(8) -0.0026(8) 0.0275(7) -0.0024(8)
O4B 0.213(2) 0.0903(13) 0.1092(14) -0.0686(14) 0.0687(13) -0.0302(11)
N1B 0.0660(10) 0.0685(12) 0.0619(11) 0.0015(8) 0.0201(8) -0.0003(9)
N2B 0.0688(10) 0.0767(13) 0.0666(11) -0.0053(9) 0.0231(8) 0.0011(10)
N3B 0.0715(11) 0.0688(12) 0.0780(12) -0.0047(8) 0.0269(9) 0.0047(11)
C1B 0.0608(12) 0.0661(15) 0.0650(14) 0.0004(9) 0.0154(10) -0.0024(12)
C2B 0.0609(12) 0.0795(17) 0.0681(14) -0.0069(10) 0.0198(10) 0.0024(13)
C3B 0.0532(11) 0.0755(16) 0.0656(14) 0.0002(10) 0.0161(10) -0.0107(12)
C4B 0.150(2) 0.139(2) 0.0673(16) -0.0316(18) 0.0447(15) 0.0034(16)
C5B 0.136(2) 0.0783(18) 0.1087(19) -0.0046(15) 0.0454(16) -0.0319(15)
C6B 0.0755(13) 0.0588(13) 0.0582(12) 0.0025(10) 0.0234(11) -0.0009(10)
C7B 0.0666(13) 0.0813(15) 0.0675(13) -0.0001(11) 0.0130(10) -0.0106(12)
C8B 0.0675(13) 0.0818(16) 0.0790(15) -0.0163(11) 0.0239(12) -0.0166(13)
C9B 0.0745(13) 0.0658(13) 0.0654(13) -0.0110(10) 0.0288(11) -0.0113(11)
C10B 0.0700(12) 0.0705(14) 0.0623(12) -0.0089(10) 0.0201(10) -0.0050(11)
C11B 0.0652(12) 0.0671(14) 0.0678(13) -0.0091(10) 0.0212(10) -0.0046(11)
C12B 0.1004(16) 0.0709(16) 0.0865(16) -0.0227(12) 0.0409(13) -0.0117(13)
C13B 0.0791(13) 0.0752(16) 0.0843(16) -0.0186(12) 0.0342(12) 0.0006(14)
C14B 0.0769(14) 0.0981(19) 0.0734(15) -0.0064(12) 0.0285(11) 0.0000(14)
C15B 0.0930(17) 0.129(2) 0.0844(18) -0.0233(16) 0.0424(14) -0.0134(18)
C16B 0.121(2) 0.153(3) 0.0848(19) -0.048(2) 0.0353(17) 0.020(2)
C17B 0.134(2) 0.116(3) 0.116(3) -0.033(2) 0.028(2) 0.043(2)
C18B 0.121(2) 0.0850(19) 0.113(2) -0.0231(15) 0.0441(17) 0.0135(17)

loop_
_atom_type_symbol
_atom_type_description
_atom_type_scat_dispersion_real
_atom_type_scat_dispersion_imag
_atom_type_scat_source
C C 0.0033 0.0016 'International Tables Vol C Tables 4.2.6.8 and 6.1.1.4'
H H 0.0000 0.0000 'International Tables Vol C Tables 4.2.6.8 and 6.1.1.4'
O O 0.0106 0.0060 'International Tables Vol C Tables 4.2.6.8 and 6.1.1.4'
N N 0.0061 0.0033 'International Tables Vol C Tables 4.2.6.8 and 6.1.1.4'

loop_
_geom_angle_atom_site_label_1
_geom_angle_atom_site_label_2
_geom_angle_atom_site_label_3
_geom_angle
C2A O1A C4A 117.83(14)
C3A O2A C5A 117.44(16)
C1A O3A C6A 121.09(14)
C1A N1A C3A 111.56(15)
C1A N2A C2A 112.11(15)
C3A N3A C2A 112.72(15)
N1A C1A N2A 128.67(16)
N1A C1A O3A 112.55(16)
N2A C1A O3A 118.76(15)
N3A C2A N2A 127.27(17)
N3A C2A O1A 113.66(16)
N2A C2A O1A 119.08(16)
N3A C3A O2A 119.35(17)
N3A C3A N1A 127.63(16)
O2A C3A N1A 113.01(17)
O1A C4A H4A1 109.5
O1A C4A H4A2 109.5
H4A1 C4A H4A2 109.5
O1A C4A H4A3 109.5
H4A1 C4A H4A3 109.5
H4A2 C4A H4A3 109.5
O2A C5A H5A1 109.5
O2A C5A H5A2 109.5
H5A1 C5A H5A2 109.5
O2A C5A H5A3 109.5
H5A1 C5A H5A3 109.5
H5A2 C5A H5A3 109.5
C7A C6A C11A 121.83(16)
C7A C6A O3A 122.14(16)
C11A C6A O3A 115.85(16)
C8A C7A C6A 118.45(17)
C8A C7A H7A 120.8
C6A C7A H7A 120.8
C7A C8A C9A 121.49(17)
C7A C8A H8A 119.3
C9A C8A H8A 119.3
C10A C9A C8A 118.71(16)
C10A C9A C12A 122.95(16)
C8A C9A C12A 118.25(16)
C9A C10A C11A 120.68(17)
C9A C10A H10A 119.7
C11A C10A H10A 119.7
C6A C11A C10A 118.70(17)
C6A C11A H11A 120.6
C10A C11A H11A 120.6
O4A C12A C13A 119.46(16)
O4A C12A C9A 118.78(16)
C13A C12A C9A 121.75(17)
C14A C13A C18A 118.70(17)
C14A C13A C12A 122.27(16)
C18A C13A C12A 118.84(16)
C15A C14A C13A 120.55(19)
C15A C14A H14A 119.7
C13A C14A H14A 119.7
C16A C15A C14A 120.0(2)
C16A C15A H15A 120.0
C14A C15A H15A 120.0
C15A C16A C17A 120.2(2)
C15A C16A H16A 119.9
C17A C16A H16A 119.9
C18A C17A C16A 119.8(2)
C18A C17A H17A 120.1
C16A C17A H17A 120.1
C17A C18A C13A 120.69(19)
C17A C18A H18A 119.7
C13A C18A H18A 119.7
C2B O1B C4B 116.61(19)
C3B O2B C5B 117.79(18)
C1B O3B C6B 121.90(16)
C1B N1B C3B 111.57(18)
C2B N2B C1B 112.57(19)
C3B N3B C2B 112.49(19)
N1B C1B N2B 128.3(2)
N1B C1B O3B 119.7(2)
N2B C1B O3B 111.97(19)
N2B C2B O1B 119.5(2)
N2B C2B N3B 127.5(2)
O1B C2B N3B 113.0(2)
N3B C3B O2B 120.1(2)
N3B C3B N1B 127.6(2)
O2B C3B N1B 112.3(2)
O1B C4B H4B1 109.5
O1B C4B H4B2 109.5
H4B1 C4B H4B2 109.5
O1B C4B H4B3 109.5
H4B1 C4B H4B3 109.5
H4B2 C4B H4B3 109.5
O2B C5B H5B1 109.5
O2B C5B H5B2 109.5
H5B1 C5B H5B2 109.5
O2B C5B H5B3 109.5
H5B1 C5B H5B3 109.5
H5B2 C5B H5B3 109.5
C11B C6B C7B 121.71(19)
C11B C6B O3B 122.22(17)
C7B C6B O3B 115.73(17)
C8B C7B C6B 119.25(18)
C8B C7B H7B 120.4
C6B C7B H7B 120.4
C7B C8B C9B 120.62(18)
C7B C8B H8B 119.7
C9B C8B H8B 119.7
C10B C9B C8B 118.6(2)
C10B C9B C12B 120.89(18)
C8B C9B C12B 120.37(18)
C11B C10B C9B 121.03(18)
C11B C10B H10B 119.5
C9B C10B H10B 119.5
C6B C11B C10B 118.74(18)
C6B C11B H11B 120.6
C10B C11B H11B 120.6
O4B C12B C13B 120.1(2)
O4B C12B C9B 120.5(2)
C13B C12B C9B 119.44(19)
C14B C13B C18B 119.2(2)
C14B C13B C12B 121.4(2)
C18B C13B C12B 119.4(2)
C13B C14B C15B 121.0(2)
C13B C14B H14B 119.5
C15B C14B H14B 119.5
C16B C15B C14B 119.6(3)
C16B C15B H15B 120.2
C14B C15B H15B 120.2
C15B C16B C17B 120.6(3)
C15B C16B H16B 119.7
C17B C16B H16B 119.7
C16B C17B C18B 120.4(3)
C16B C17B H17B 119.8
C18B C17B H17B 119.8
C13B C18B C17B 119.2(3)
C13B C18B H18B 120.4
C17B C18B H18B 120.4

loop_
_geom_bond_atom_site_label_1
_geom_bond_atom_site_label_2
_geom_bond_site_symmetry_2
_geom_bond_distance
_geom_bond_publ_flag
O1A C2A . 1.331(2) ?
O1A C4A . 1.444(2) ?
O2A C3A . 1.325(2) ?
O2A C5A . 1.455(2) ?
O3A C1A . 1.3570(19) ?
O3A C6A . 1.4057(19) ?
O4A C12A . 1.225(2) ?
N1A C1A . 1.317(2) ?
N1A C3A . 1.340(2) ?
N2A C1A . 1.325(2) ?
N2A C2A . 1.329(2) ?
N3A C3A . 1.322(2) ?
N3A C2A . 1.326(2) ?
C4A H4A1 . 0.9600 ?
C4A H4A2 . 0.9600 ?
C4A H4A3 . 0.9600 ?
C5A H5A1 . 0.9600 ?
C5A H5A2 . 0.9600 ?
C5A H5A3 . 0.9600 ?
C6A C7A . 1.377(2) ?
C6A C11A . 1.377(2) ?
C7A C8A . 1.375(2) ?
C7A H7A . 0.9300 ?
C8A C9A . 1.387(2) ?
C8A H8A . 0.9300 ?
C9A C10A . 1.384(2) ?
C9A C12A . 1.488(2) ?
C10A C11A . 1.388(2) ?
C10A H10A . 0.9300 ?
C11A H11A . 0.9300 ?
C12A C13A . 1.479(2) ?
C13A C14A . 1.383(2) ?
C13A C18A . 1.389(2) ?
C14A C15A . 1.380(3) ?
C14A H14A . 0.9300 ?
C15A C16A . 1.373(3) ?
C15A H15A . 0.9300 ?
C16A C17A . 1.377(3) ?
C16A H16A . 0.9300 ?
C17A C18A . 1.376(3) ?
C17A H17A . 0.9300 ?
C18A H18A . 0.9300 ?
O1B C2B . 1.329(2) ?
O1B C4B . 1.444(3) ?
O2B C3B . 1.335(2) ?
O2B C5B . 1.444(2) ?
O3B C1B . 1.346(2) ?
O3B C6B . 1.398(2) ?
O4B C12B . 1.218(2) ?
N1B C1B . 1.320(2) ?
N1B C3B . 1.345(3) ?
N2B C2B . 1.311(3) ?
N2B C1B . 1.328(2) ?
N3B C3B . 1.317(2) ?
N3B C2B . 1.339(3) ?
C4B H4B1 . 0.9600 ?
C4B H4B2 . 0.9600 ?
C4B H4B3 . 0.9600 ?
C5B H5B1 . 0.9600 ?
C5B H5B2 . 0.9600 ?
C5B H5B3 . 0.9600 ?
C6B C11B . 1.373(3) ?
C6B C7B . 1.375(3) ?
C7B C8B . 1.375(3) ?
C7B H7B . 0.9300 ?
C8B C9B . 1.393(3) ?
C8B H8B . 0.9300 ?
C9B C10B . 1.392(2) ?
C9B C12B . 1.485(3) ?
C10B C11B . 1.379(2) ?
C10B H10B . 0.9300 ?
C11B H11B . 0.9300 ?
C12B C13B . 1.479(3) ?
C13B C14B . 1.379(3) ?
C13B C18B . 1.382(3) ?
C14B C15B . 1.386(3) ?
C14B H14B . 0.9300 ?
C15B C16B . 1.351(4) ?
C15B H15B . 0.9300 ?
C16B C17B . 1.374(4) ?
C16B H16B . 0.9300 ?
C17B C18B . 1.390(4) ?
C17B H17B . 0.9300 ?
C18B H18B . 0.9300 ?

loop_
_geom_torsion_atom_site_label_1
_geom_torsion_atom_site_label_2
_geom_torsion_atom_site_label_3
_geom_torsion_atom_site_label_4
_geom_torsion
C3A N1A C1A N2A 2.0(2)
C3A N1A C1A O3A -179.59(13)
C2A N2A C1A N1A -2.6(2)
C2A N2A C1A O3A 179.05(14)
C6A O3A C1A N1A 169.55(14)
C6A O3A C1A N2A -11.8(2)
C3A N3A C2A N2A 0.2(2)
C3A N3A C2A O1A 180.00(14)
C1A N2A C2A N3A 1.3(2)
C1A N2A C2A O1A -178.44(14)
C4A O1A C2A N3A -176.00(14)
C4A O1A C2A N2A 3.8(2)
C2A N3A C3A O2A 179.98(14)
C2A N3A C3A N1A -1.0(2)
C5A O2A C3A N3A 2.7(2)
C5A O2A C3A N1A -176.49(15)
C1A N1A C3A N3A 0.0(2)
C1A N1A C3A O2A 179.13(13)
C1A O3A C6A C7A -44.4(2)
C1A O3A C6A C11A 140.46(16)
C11A C6A C7A C8A -3.9(2)
O3A C6A C7A C8A -178.78(14)
C6A C7A C8A C9A 2.8(3)
C7A C8A C9A C10A 0.4(2)
C7A C8A C9A C12A -176.22(15)
C8A C9A C10A C11A -2.7(3)
C12A C9A C10A C11A 173.80(16)
C7A C6A C11A C10A 1.7(3)
O3A C6A C11A C10A 176.90(15)
C9A C10A C11A C6A 1.6(3)
C10A C9A C12A O4A -144.06(19)
C8A C9A C12A O4A 32.4(2)
C10A C9A C12A C13A 36.9(3)
C8A C9A C12A C13A -146.61(17)
O4A C12A C13A C14A -146.23(18)
C9A C12A C13A C14A 32.8(3)
O4A C12A C13A C18A 28.6(3)
C9A C12A C13A C18A -152.42(16)
C18A C13A C14A C15A -0.1(3)
C12A C13A C14A C15A 174.74(16)
C13A C14A C15A C16A 0.4(3)
C14A C15A C16A C17A -0.1(3)
C15A C16A C17A C18A -0.5(3)
C16A C17A C18A C13A 0.8(3)
C14A C13A C18A C17A -0.5(3)
C12A C13A C18A C17A -175.53(17)
C3B N1B C1B N2B -0.4(3)
C3B N1B C1B O3B 178.61(15)
C2B N2B C1B N1B 0.7(3)
C2B N2B C1B O3B -178.44(15)
C6B O3B C1B N1B -0.9(3)
C6B O3B C1B N2B 178.31(15)
C1B N2B C2B O1B 179.22(16)
C1B N2B C2B N3B -0.6(3)
C4B O1B C2B N2B -4.7(3)
C4B O1B C2B N3B 175.11(18)
C3B N3B C2B N2B 0.4(3)
C3B N3B C2B O1B -179.48(15)
C2B N3B C3B O2B 179.67(16)
C2B N3B C3B N1B -0.1(3)
C5B O2B C3B N3B -1.3(3)
C5B O2B C3B N1B 178.46(16)
C1B N1B C3B N3B 0.1(3)
C1B N1B C3B O2B -179.66(15)
C1B O3B C6B C11B 59.4(3)
C1B O3B C6B C7B -127.12(18)
C11B C6B C7B C8B 0.6(3)
O3B C6B C7B C8B -172.84(18)
C6B C7B C8B C9B -3.1(3)
C7B C8B C9B C10B 2.9(3)
C7B C8B C9B C12B 178.0(2)
C8B C9B C10B C11B -0.2(3)
C12B C9B C10B C11B -175.34(19)
C7B C6B C11B C10B 1.9(3)
O3B C6B C11B C10B 175.00(17)
C9B C10B C11B C6B -2.1(3)
C10B C9B C12B O4B 139.7(2)
C8B C9B C12B O4B -35.3(3)
C10B C9B C12B C13B -40.8(3)
C8B C9B C12B C13B 144.1(2)
O4B C12B C13B C14B 145.5(2)
C9B C12B C13B C14B -34.0(3)
O4B C12B C13B C18B -31.7(3)
C9B C12B C13B C18B 148.8(2)
C18B C13B C14B C15B 1.2(3)
C12B C13B C14B C15B -176.0(2)
C13B C14B C15B C16B -1.5(3)
C14B C15B C16B C17B 0.2(4)
C15B C16B C17B C18B 1.5(4)
C14B C13B C18B C17B 0.4(3)
C12B C13B C18B C17B 177.7(2)
C16B C17B C18B C13B -1.7(4)

loop_
_cod_related_entry_id
_cod_related_entry_database
_cod_related_entry_code
1 ChemSpider 30652372
